data_4340638
loop_
_publ_author_name
'Goura, Joydeb'
'Guillaume, Rogez'
'Rivi\`ere, Eric'
'Chandrasekhar, Vadapalli'

_publ_section_title
;
 Hexanuclear, Heterometallic, Ni3Ln3 Complexes Possessing O-Capped Homo-
 and Heterometallic Structural Subunits: SMM Behavior of the Dysprosium
 Analogue.
;
_journal_issue 15
_journal_name_full 'Inorganic chemistry'
_journal_page_first 7815
_journal_paper_doi 10.1021/ic403090z
_journal_volume 53
_journal_year 2014
_chemical_formula_moiety 'C81 H120 Cl Ho3 N6 Ni3 O30.5'
_chemical_formula_sum 'C81 H120 Cl Ho3 N6 Ni3 O30.5'
_chemical_formula_weight 2372.14
_chemical_name_systematic
; 
 ? 
;
_space_group_IT_number 165
_symmetry_cell_setting trigonal
_symmetry_space_group_name_Hall '-P 3 2"c'
_symmetry_space_group_name_H-M 'P -3 c 1'
_atom_sites_solution_hydrogens geom
_atom_sites_solution_primary direct
_atom_sites_solution_secondary difmap
_audit_creation_method SHELXL-97
_cell_angle_alpha 90.000(5)
_cell_angle_beta 90.000(5)
_cell_angle_gamma 120.000(5)
_cell_formula_units_Z 4
_cell_length_a 25.066(5)
_cell_length_b 25.066(5)
_cell_length_c 22.972(5)
_cell_measurement_reflns_used 8387
_cell_measurement_temperature 100(2)
_cell_measurement_theta_max 22.63
_cell_measurement_theta_min 2.41
_cell_volume 12500(4)
_computing_cell_refinement 'Bruker SMART'
_computing_data_collection 'Bruker SMART'
_computing_data_reduction 'Bruker SAINT'
_computing_molecular_graphics 'Bruker SHELXTL'
_computing_publication_material 'Bruker SHELXTL'
_computing_structure_refinement 'SHELXL-97 (Sheldrick, 1997)'
_computing_structure_solution 'SHELXS-97 (Sheldrick, 1990)'
_diffrn_ambient_temperature 100(2)
_diffrn_measured_fraction_theta_full 0.995
_diffrn_measured_fraction_theta_max 0.995
_diffrn_measurement_device_type 'CCD area detector'
_diffrn_measurement_method 'phi and omega scans'
_diffrn_radiation_monochromator graphite
_diffrn_radiation_source 'fine-focus sealed tube'
_diffrn_radiation_type MoK\a
_diffrn_radiation_wavelength 0.71069
_diffrn_reflns_av_R_equivalents 0.0807
_diffrn_reflns_av_sigmaI/netI 0.0455
_diffrn_reflns_limit_h_max 29
_diffrn_reflns_limit_h_min -25
_diffrn_reflns_limit_k_max 29
_diffrn_reflns_limit_k_min -29
_diffrn_reflns_limit_l_max 27
_diffrn_reflns_limit_l_min -27
_diffrn_reflns_number 63190
_diffrn_reflns_theta_full 25.02
_diffrn_reflns_theta_max 25.02
_diffrn_reflns_theta_min 4.09
_exptl_absorpt_coefficient_mu 2.400
_exptl_absorpt_correction_T_max 1.00
_exptl_absorpt_correction_T_min 0.527523
_exptl_absorpt_correction_type empirical
_exptl_absorpt_process_details sadabs
_exptl_crystal_colour green
_exptl_crystal_density_diffrn 1.260
_exptl_crystal_density_method 'not measured'
_exptl_crystal_description block
_exptl_crystal_F_000 4776
_exptl_crystal_size_max 0.20
_exptl_crystal_size_mid 0.18
_exptl_crystal_size_min 0.16
_platon_squeeze_details
;
;
_refine_diff_density_max 2.720
_refine_diff_density_min -1.309
_refine_diff_density_rms 0.159
_refine_ls_extinction_method none
_refine_ls_goodness_of_fit_ref 1.012
_refine_ls_hydrogen_treatment mixed
_refine_ls_matrix_type full
_refine_ls_number_parameters 370
_refine_ls_number_reflns 7347
_refine_ls_number_restraints 7
_refine_ls_restrained_S_all 1.013
_refine_ls_R_factor_all 0.0623
_refine_ls_R_factor_gt 0.0527
_refine_ls_shift/su_max 0.002
_refine_ls_shift/su_mean 0.000
_refine_ls_structure_factor_coef Fsqd
_refine_ls_weighting_details 'calc w=1/[\s^2^(Fo^2^)+(0.1025P)^2^+0.0000P] where P=(Fo^2^+2Fc^2^)/3'
_refine_ls_weighting_scheme calc
_refine_ls_wR_factor_gt 0.1430
_refine_ls_wR_factor_ref 0.1478
_reflns_number_gt 5935
_reflns_number_total 7347
_reflns_threshold_expression >2sigma(I)
_cod_data_source_file ic403090z_si_001.cif
_cod_data_source_block Compound_4
_cod_depositor_comments
;
The following automatic conversions were performed:

'_symmetry_cell_setting' value 'Trigonal' changed to 'trigonal'
according to
/usr/data/users/saulius/crontab/automatic-downloads/current/ACS/lib/dictionaries/cif_core.dic
dictionary named 'cif_core.dic' version 2.4.2 from 2011-04-26.

Automatic conversion script
Id: cif_fix_values 2281 2013-09-26 08:29:07Z andrius 

2021-04-15
Z value and formula fixed to values more according to usual
chemical conventions.                 miguel
;
_cod_original_formula_sum 'C162 H240 Cl2 Ho6 N12 Ni6 O61'
_cod_original_formula_weight 4744.28
_cod_original_formula_moiety 'C162 H240 Cl2 Ho6 N12 Ni6 O61'
_cod_original_formula_units_Z 2
_cod_original_sg_symbol_H-M P-3c1
_cod_database_code 4340638

loop_
_symmetry_equiv_pos_as_xyz
'x, y, z'
'-y, x-y, z'
'-x+y, -x, z'
'x-y, -y, -z+1/2'
'-x, -x+y, -z+1/2'
'y, x, -z+1/2'
'-x, -y, -z'
'y, -x+y, -z'
'x-y, x, -z'
'-x+y, y, z-1/2'
'x, x-y, z-1/2'
'-y, -x, z-1/2'

loop_
_atom_site_label
_atom_site_type_symbol
_atom_site_fract_x
_atom_site_fract_y
_atom_site_fract_z
_atom_site_U_iso_or_equiv
_atom_site_adp_type
_atom_site_occupancy
_atom_site_symmetry_multiplicity
_atom_site_calc_flag
_atom_site_refinement_flags
Ho1 Ho 0.653885(12) 0.240196(12) 0.426256(11) 0.02570(13) Uani 1 1 d .
Ni1 Ni 0.50105(3) 0.19251(3) 0.44945(3) 0.0265(2) Uani 1 1 d .
Cl1 Cl 0.6667 0.3333 0.62053(11) 0.0427(7) Uani 1 3 d S
O6 O 0.6667 0.3333 0.3838(3) 0.0260(14) Uani 1 3 d S
O5 O 0.58909(17) 0.26274(17) 0.47588(17) 0.0256(9) Uani 1 1 d D
O2 O 0.65997(17) 0.22665(18) 0.31389(17) 0.0287(9) Uani 1 1 d .
O3 O 0.63027(17) 0.12779(17) 0.40191(17) 0.0301(9) Uani 1 1 d .
O10 O 0.6667 0.3333 0.6820(3) 0.047(2) Uani 1 3 d S
O8 O 0.52540(19) 0.32725(19) 0.50614(18) 0.0337(9) Uani 1 1 d .
O9 O 0.6153(2) 0.2766(2) 0.6001(2) 0.0500(12) Uani 1 1 d .
O1 O 0.74298(17) 0.25671(17) 0.39031(15) 0.0263(8) Uani 1 1 d .
O4 O 0.55577(17) 0.17024(17) 0.40008(16) 0.0278(9) Uani 1 1 d .
N2 N 0.4759(3) 0.1186(3) 0.5109(3) 0.0520(9) Uani 1 1 d .
O7 O 0.45813(18) 0.22619(19) 0.50482(16) 0.0323(9) Uani 1 1 d .
C11 C 0.5737(3) 0.0895(3) 0.3761(2) 0.0281(13) Uani 1 1 d .
C19 C 0.3850(3) 0.0781(3) 0.4457(3) 0.0520(9) Uani 1 1 d .
H19A H 0.3610 0.0896 0.4705 0.062 Uiso 1 1 calc R
H19B H 0.3564 0.0413 0.4244 0.062 Uiso 1 1 calc R
C23 C 0.4786(3) 0.2791(3) 0.5258(3) 0.0362(15) Uani 1 1 d .
C16 C 0.5345(3) 0.1142(3) 0.3761(2) 0.0285(13) Uani 1 1 d .
C24 C 0.4464(3) 0.2863(3) 0.5791(3) 0.0441(17) Uani 1 1 d .
C20 C 0.4248(3) 0.0637(3) 0.4827(3) 0.0520(9) Uani 1 1 d .
H20A H 0.3997 0.0347 0.5126 0.062 Uiso 1 1 calc R
H20B H 0.4420 0.0440 0.4589 0.062 Uiso 1 1 calc R
C2 C 0.7912(3) 0.2070(3) 0.3406(3) 0.0319(13) Uani 1 1 d .
C6 C 0.7017(3) 0.2068(3) 0.3018(2) 0.0314(13) Uani 1 1 d .
C1 C 0.8407(3) 0.2258(3) 0.3879(3) 0.0356(14) Uani 1 1 d .
H1A H 0.8218 0.2014 0.4225 0.043 Uiso 1 1 calc R
H1B H 0.8717 0.2163 0.3744 0.043 Uiso 1 1 calc R
N1 N 0.4208(2) 0.1289(2) 0.4035(2) 0.0307(11) Uani 1 1 d .
C3 C 0.7885(3) 0.1709(3) 0.2939(3) 0.0391(15) Uani 1 1 d .
H3 H 0.8181 0.1590 0.2909 0.047 Uiso 1 1 calc R
C4 C 0.7439(3) 0.1521(3) 0.2516(3) 0.0415(16) Uani 1 1 d .
C13 C 0.4958(3) -0.0037(3) 0.3312(3) 0.0332(14) Uani 1 1 d .
C15 C 0.4756(3) 0.0792(3) 0.3530(2) 0.0322(14) Uani 1 1 d .
C17 C 0.4740(3) -0.0670(3) 0.3064(3) 0.0427(16) Uani 1 1 d .
H17A H 0.5050 -0.0657 0.2811 0.064 Uiso 1 1 calc R
H17B H 0.4367 -0.0800 0.2848 0.064 Uiso 1 1 calc R
H17C H 0.4663 -0.0955 0.3375 0.064 Uiso 1 1 calc R
C10 C 0.6700(3) 0.1017(3) 0.4097(3) 0.0344(14) Uani 1 1 d .
H10A H 0.6493 0.0652 0.4331 0.052 Uiso 1 1 calc R
H10B H 0.7073 0.1312 0.4288 0.052 Uiso 1 1 calc R
H10C H 0.6797 0.0915 0.3724 0.052 Uiso 1 1 calc R
C14 C 0.4575(3) 0.0208(3) 0.3308(3) 0.0371(15) Uani 1 1 d .
H14 H 0.4182 -0.0024 0.3151 0.044 Uiso 1 1 calc R
C7 C 0.7470(3) 0.2246(3) 0.3457(2) 0.0301(13) Uani 1 1 d .
C9 C 0.6128(3) 0.2141(3) 0.2710(3) 0.0352(15) Uani 1 1 d .
H9A H 0.6318 0.2348 0.2353 0.053 Uiso 1 1 calc R
H9B H 0.5863 0.2286 0.2851 0.053 Uiso 1 1 calc R
H9C H 0.5891 0.1705 0.2642 0.053 Uiso 1 1 calc R
C5 C 0.6999(3) 0.1708(3) 0.2549(3) 0.0375(15) Uani 1 1 d .
H5 H 0.6699 0.1593 0.2262 0.045 Uiso 1 1 calc R
C18 C 0.4342(3) 0.1059(3) 0.3486(2) 0.0332(14) Uani 1 1 d .
H18A H 0.4525 0.1399 0.3212 0.040 Uiso 1 1 calc R
H18B H 0.3954 0.0748 0.3322 0.040 Uiso 1 1 calc R
C12 C 0.5544(3) 0.0308(3) 0.3542(2) 0.0312(13) Uani 1 1 d .
H12 H 0.5808 0.0149 0.3551 0.037 Uiso 1 1 calc R
C8 C 0.7390(4) 0.1095(4) 0.2021(3) 0.060(2) Uani 1 1 d .
H8A H 0.7743 0.1040 0.2027 0.091 Uiso 1 1 calc R
H8B H 0.7375 0.1274 0.1656 0.091 Uiso 1 1 calc R
H8C H 0.7022 0.0703 0.2068 0.091 Uiso 1 1 calc R
C21 C 0.4644(7) 0.1307(5) 0.5683(3) 0.111(5) Uani 1 1 d .
H21A H 0.4329 0.1419 0.5676 0.166 Uiso 1 1 calc R
H21B H 0.5015 0.1639 0.5845 0.166 Uiso 1 1 calc R
H21C H 0.4509 0.0945 0.5917 0.166 Uiso 1 1 calc R
C25 C 0.4863(5) 0.2958(5) 0.6318(3) 0.084(3) Uani 1 1 d .
H25A H 0.4969 0.2640 0.6333 0.126 Uiso 1 1 calc R
H25B H 0.4641 0.2943 0.6664 0.126 Uiso 1 1 calc R
H25C H 0.5232 0.3352 0.6292 0.126 Uiso 1 1 calc R
C22 C 0.5246(3) 0.1036(4) 0.5219(3) 0.0520(9) Uani 1 1 d .
H22A H 0.5097 0.0695 0.5485 0.078 Uiso 1 1 calc R
H22B H 0.5598 0.1387 0.5386 0.078 Uiso 1 1 calc R
H22C H 0.5363 0.0927 0.4860 0.078 Uiso 1 1 calc R
C26 C 0.4385(4) 0.3430(4) 0.5713(3) 0.071(3) Uani 1 1 d .
H26A H 0.4782 0.3796 0.5699 0.107 Uiso 1 1 calc R
H26B H 0.4154 0.3456 0.6035 0.107 Uiso 1 1 calc R
H26C H 0.4168 0.3391 0.5357 0.107 Uiso 1 1 calc R
C27 C 0.3811(5) 0.2297(5) 0.5855(5) 0.112(4) Uani 1 1 d .
H27A H 0.3532 0.2342 0.5600 0.167 Uiso 1 1 calc R
H27B H 0.3674 0.2267 0.6250 0.167 Uiso 1 1 calc R
H27C H 0.3821 0.1930 0.5754 0.167 Uiso 1 1 calc R
O11 O 0.7205(6) 0.0000 0.7500 0.177(5) Uani 1 2 d SU
O12 O 0.0682(3) 0.0706(3) 0.5383(3) 0.094(2) Uani 1 1 d .
H96 H 0.595(3) 0.270(3) 0.5129(11) 0.06(2) Uiso 1 1 d D

loop_
_atom_site_aniso_label
_atom_site_aniso_U_11
_atom_site_aniso_U_22
_atom_site_aniso_U_33
_atom_site_aniso_U_23
_atom_site_aniso_U_13
_atom_site_aniso_U_12
Ho1 0.02374(18) 0.02311(18) 0.02992(19) 0.00022(10) 0.00081(10) 0.01147(13)
Ni1 0.0255(4) 0.0238(4) 0.0291(4) 0.0026(3) 0.0033(3) 0.0115(3)
Cl1 0.0479(11) 0.0479(11) 0.0321(14) 0.000 0.000 0.0240(5)
O6 0.022(2) 0.022(2) 0.034(4) 0.000 0.000 0.0111(11)
O5 0.022(2) 0.025(2) 0.028(2) 0.0008(17) 0.0002(17) 0.0105(17)
O2 0.030(2) 0.033(2) 0.028(2) -0.0040(17) -0.0060(16) 0.019(2)
O3 0.028(2) 0.026(2) 0.035(2) 0.0020(17) -0.0001(17) 0.0125(18)
O10 0.058(3) 0.058(3) 0.025(4) 0.000 0.000 0.0291(16)
O8 0.033(2) 0.036(2) 0.036(2) 0.0010(19) 0.0043(19) 0.020(2)
O9 0.048(3) 0.048(3) 0.044(3) -0.008(2) -0.005(2) 0.017(3)
O1 0.022(2) 0.028(2) 0.025(2) -0.0039(16) 0.0001(16) 0.0096(17)
O4 0.027(2) 0.019(2) 0.032(2) -0.0003(16) 0.0044(17) 0.0081(17)
N2 0.050(2) 0.050(2) 0.053(2) 0.0139(17) 0.0094(16) 0.0220(17)
O7 0.030(2) 0.033(2) 0.035(2) 0.0051(18) 0.0046(17) 0.0160(19)
C11 0.032(3) 0.027(3) 0.024(3) 0.006(2) 0.004(2) 0.014(3)
C19 0.050(2) 0.050(2) 0.053(2) 0.0139(17) 0.0094(16) 0.0220(17)
C23 0.041(4) 0.050(4) 0.033(3) 0.004(3) 0.002(3) 0.034(4)
C16 0.033(3) 0.026(3) 0.027(3) 0.003(2) 0.005(2) 0.016(3)
C24 0.045(4) 0.051(4) 0.047(4) 0.003(3) 0.015(3) 0.031(4)
C20 0.050(2) 0.050(2) 0.053(2) 0.0139(17) 0.0094(16) 0.0220(17)
C2 0.027(3) 0.033(3) 0.036(3) -0.001(3) 0.000(3) 0.016(3)
C6 0.030(3) 0.037(3) 0.026(3) -0.001(3) 0.002(2) 0.015(3)
C1 0.031(3) 0.042(4) 0.038(3) 0.003(3) -0.002(3) 0.022(3)
N1 0.029(3) 0.025(3) 0.034(3) 0.006(2) 0.001(2) 0.011(2)
C3 0.041(4) 0.044(4) 0.037(4) -0.004(3) 0.003(3) 0.026(3)
C4 0.047(4) 0.047(4) 0.032(3) -0.008(3) 0.004(3) 0.025(3)
C13 0.041(4) 0.026(3) 0.031(3) 0.002(3) 0.001(3) 0.015(3)
C15 0.033(3) 0.031(3) 0.026(3) 0.001(2) 0.003(2) 0.011(3)
C17 0.052(4) 0.029(4) 0.044(4) -0.011(3) -0.005(3) 0.018(3)
C10 0.040(4) 0.031(3) 0.039(3) 0.007(3) 0.001(3) 0.022(3)
C14 0.031(3) 0.031(3) 0.033(3) 0.004(3) 0.002(3) 0.004(3)
C7 0.026(3) 0.029(3) 0.030(3) 0.000(2) 0.005(2) 0.010(3)
C9 0.031(3) 0.038(4) 0.036(3) -0.001(3) -0.010(3) 0.017(3)
C5 0.037(4) 0.044(4) 0.025(3) -0.006(3) 0.000(3) 0.016(3)
C18 0.030(3) 0.032(3) 0.033(3) -0.006(3) -0.006(3) 0.011(3)
C12 0.045(4) 0.021(3) 0.024(3) 0.003(2) 0.006(3) 0.013(3)
C8 0.066(5) 0.073(6) 0.055(5) -0.023(4) -0.009(4) 0.044(5)
C21 0.256(15) 0.098(8) 0.029(4) 0.015(5) 0.022(6) 0.126(10)
C25 0.136(9) 0.141(9) 0.032(4) -0.004(5) 0.011(5) 0.114(8)
C22 0.050(2) 0.050(2) 0.053(2) 0.0139(17) 0.0094(16) 0.0220(17)
C26 0.106(7) 0.099(7) 0.054(5) 0.014(5) 0.026(5) 0.085(6)
C27 0.104(9) 0.080(7) 0.132(10) 0.002(6) 0.087(8) 0.032(6)
O11 0.175(6) 0.175(6) 0.181(7) -0.024(4) -0.012(2) 0.088(3)
O12 0.095(5) 0.067(4) 0.106(6) 0.004(4) 0.047(4) 0.031(4)

loop_
_atom_type_symbol
_atom_type_description
_atom_type_scat_dispersion_real
_atom_type_scat_dispersion_imag
_atom_type_scat_source
C C 0.0033 0.0016 'International Tables Vol C Tables 4.2.6.8 and 6.1.1.4'
H H 0.0000 0.0000 'International Tables Vol C Tables 4.2.6.8 and 6.1.1.4'
N N 0.0061 0.0033 'International Tables Vol C Tables 4.2.6.8 and 6.1.1.4'
O O 0.0106 0.0060 'International Tables Vol C Tables 4.2.6.8 and 6.1.1.4'
Cl Cl 0.1484 0.1585 'International Tables Vol C Tables 4.2.6.8 and 6.1.1.4'
Ni Ni 0.3393 1.1124 'International Tables Vol C Tables 4.2.6.8 and 6.1.1.4'
Ho Ho -0.2175 4.6783 'International Tables Vol C Tables 4.2.6.8 and 6.1.1.4'

loop_
_geom_angle_atom_site_label_1
_geom_angle_atom_site_label_2
_geom_angle_atom_site_label_3
_geom_angle
_geom_angle_site_symmetry_1
_geom_angle_site_symmetry_3
O1 Ho1 O4 130.19(13) . .
O1 Ho1 O5 156.62(14) . .
O4 Ho1 O5 72.12(13) . .
O1 Ho1 O8 87.92(14) . 2_655
O4 Ho1 O8 104.52(14) . 2_655
O5 Ho1 O8 92.89(14) . 2_655
O1 Ho1 O6 92.01(12) . .
O4 Ho1 O6 102.11(11) . .
O5 Ho1 O6 74.11(14) . .
O8 Ho1 O6 144.98(16) 2_655 .
O1 Ho1 O5 70.61(13) . 2_655
O4 Ho1 O5 159.09(13) . 2_655
O5 Ho1 O5 86.98(19) . 2_655
O8 Ho1 O5 75.31(14) 2_655 2_655
O6 Ho1 O5 71.71(14) . 2_655
O1 Ho1 O2 62.51(12) . .
O4 Ho1 O2 75.52(12) . .
O5 Ho1 O2 128.42(13) . .
O8 Ho1 O2 133.99(14) 2_655 .
O6 Ho1 O2 74.79(16) . .
O5 Ho1 O2 120.10(13) 2_655 .
O1 Ho1 O3 77.71(13) . .
O4 Ho1 O3 62.67(12) . .
O5 Ho1 O3 124.46(13) . .
O8 Ho1 O3 70.37(13) 2_655 .
O6 Ho1 O3 143.54(16) . .
O5 Ho1 O3 133.55(12) 2_655 .
O2 Ho1 O3 69.41(12) . .
O1 Ho1 Ni1 34.83(9) . 2_655
O4 Ho1 Ni1 161.83(9) . 2_655
O5 Ho1 Ni1 124.64(10) . 2_655
O8 Ho1 Ni1 70.17(11) 2_655 2_655
O6 Ho1 Ni1 90.39(3) . 2_655
O5 Ho1 Ni1 38.28(9) 2_655 2_655
O2 Ho1 Ni1 95.49(8) . 2_655
O3 Ho1 Ni1 99.51(8) . 2_655
O1 Ho1 Ni1 165.07(9) . .
O4 Ho1 Ni1 35.43(9) . .
O5 Ho1 Ni1 36.73(10) . .
O8 Ho1 Ni1 99.63(11) 2_655 .
O6 Ho1 Ni1 89.12(3) . .
O5 Ho1 Ni1 123.66(9) 2_655 .
O2 Ho1 Ni1 103.58(8) . .
O3 Ho1 Ni1 92.62(8) . .
Ni1 Ho1 Ni1 160.08(3) 2_655 .
O1 Ho1 Ho1 129.00(10) . 3_665
O4 Ho1 Ho1 81.41(9) . 3_665
O5 Ho1 Ho1 37.13(10) . 3_665
O8 Ho1 Ho1 126.25(11) 2_655 3_665
O6 Ho1 Ho1 37.68(8) . 3_665
O5 Ho1 Ho1 82.16(9) 2_655 3_665
O2 Ho1 Ho1 99.56(9) . 3_665
O3 Ho1 Ho1 143.91(8) . 3_665
Ni1 Ho1 Ho1 116.011(14) 2_655 3_665
Ni1 Ho1 Ho1 55.511(14) . 3_665
O1 Ho1 Ho1 73.98(10) . 2_655
O4 Ho1 Ho1 138.63(9) . 2_655
O5 Ho1 Ho1 83.84(10) . 2_655
O8 Ho1 Ho1 109.96(10) 2_655 2_655
O6 Ho1 Ho1 37.68(8) . 2_655
O5 Ho1 Ho1 34.70(9) 2_655 2_655
O2 Ho1 Ho1 95.50(9) . 2_655
O3 Ho1 Ho1 151.63(8) . 2_655
Ni1 Ho1 Ho1 56.839(14) 2_655 2_655
Ni1 Ho1 Ho1 114.705(14) . 2_655
Ho1 Ho1 Ho1 60.000(1) 3_665 2_655
O1 Ni1 O4 89.25(15) 3_665 .
O1 Ni1 O7 89.58(15) 3_665 .
O4 Ni1 O7 171.17(16) . .
O1 Ni1 O5 81.06(15) 3_665 .
O4 Ni1 O5 79.87(15) . .
O7 Ni1 O5 91.30(16) . .
O1 Ni1 N1 88.73(16) 3_665 .
O4 Ni1 N1 91.84(17) . .
O7 Ni1 N1 96.89(17) . .
O5 Ni1 N1 166.88(17) . .
O1 Ni1 N2 173.21(19) 3_665 .
O4 Ni1 N2 94.3(2) . .
O7 Ni1 N2 87.7(2) . .
O5 Ni1 N2 105.2(2) . .
N1 Ni1 N2 85.4(2) . .
O1 Ni1 Ho1 39.01(10) 3_665 3_665
O4 Ni1 Ho1 95.41(10) . 3_665
O7 Ni1 Ho1 78.27(11) . 3_665
O5 Ni1 Ho1 45.08(10) . 3_665
N1 Ni1 Ho1 126.85(12) . 3_665
N2 Ni1 Ho1 145.82(17) . 3_665
O1 Ni1 Ho1 85.13(11) 3_665 .
O4 Ni1 Ho1 39.78(10) . .
O7 Ni1 Ho1 131.39(11) . .
O5 Ni1 Ho1 40.14(11) . .
N1 Ni1 Ho1 131.14(14) . .
N2 Ni1 Ho1 101.31(16) . .
Ho1 Ni1 Ho1 67.649(16) 3_665 .
O10 Cl1 O9 109.0(2) . 2_655
O10 Cl1 O9 109.0(2) . .
O9 Cl1 O9 109.9(2) 2_655 .
O10 Cl1 O9 109.0(2) . 3_665
O9 Cl1 O9 109.9(2) 2_655 3_665
O9 Cl1 O9 109.9(2) . 3_665
Ho1 O6 Ho1 104.63(16) 3_665 .
Ho1 O6 Ho1 104.63(16) 3_665 2_655
Ho1 O6 Ho1 104.63(16) . 2_655
Ni1 O5 Ho1 103.14(16) . .
Ni1 O5 Ho1 96.65(14) . 3_665
Ho1 O5 Ho1 108.17(16) . 3_665
C6 O2 C9 117.6(4) . .
C6 O2 Ho1 110.3(3) . .
C9 O2 Ho1 127.3(3) . .
C11 O3 C10 115.9(4) . .
C11 O3 Ho1 115.8(3) . .
C10 O3 Ho1 128.2(3) . .
C23 O8 Ho1 133.4(4) . 3_665
C7 O1 Ni1 128.8(3) . 2_655
C7 O1 Ho1 123.1(3) . .
Ni1 O1 Ho1 106.16(15) 2_655 .
C16 O4 Ni1 122.5(3) . .
C16 O4 Ho1 128.6(3) . .
Ni1 O4 Ho1 104.80(16) . .
C21 N2 C22 100.3(7) . .
C21 N2 C20 115.6(7) . .
C22 N2 C20 106.3(6) . .
C21 N2 Ni1 115.4(5) . .
C22 N2 Ni1 114.2(4) . .
C20 N2 Ni1 104.9(4) . .
C23 O7 Ni1 129.7(4) . .
O3 C11 C12 125.4(5) . .
O3 C11 C16 113.3(5) . .
C12 C11 C16 121.2(5) . .
C20 C19 N1 112.8(6) . .
O7 C23 O8 124.1(6) . .
O7 C23 C24 118.2(6) . .
O8 C23 C24 117.7(6) . .
O4 C16 C15 123.9(5) . .
O4 C16 C11 117.6(5) . .
C15 C16 C11 118.5(5) . .
C25 C24 C23 108.3(6) . .
C25 C24 C26 109.1(7) . .
C23 C24 C26 109.6(6) . .
C25 C24 C27 112.5(8) . .
C23 C24 C27 110.3(6) . .
C26 C24 C27 107.0(7) . .
N2 C20 C19 113.5(6) . .
C3 C2 C7 119.2(6) . .
C3 C2 C1 121.2(5) . .
C7 C2 C1 119.6(5) . .
C5 C6 O2 126.8(5) . .
C5 C6 C7 121.1(6) . .
O2 C6 C7 112.0(5) . .
N1 C1 C2 113.6(5) 2_655 .
C1 N1 C19 109.7(5) 3_665 .
C1 N1 C18 107.7(4) 3_665 .
C19 N1 C18 112.1(5) . .
C1 N1 Ni1 108.8(4) 3_665 .
C19 N1 Ni1 105.0(4) . .
C18 N1 Ni1 113.4(3) . .
C4 C3 C2 122.5(6) . .
C3 C4 C5 119.3(6) . .
C3 C4 C8 122.3(6) . .
C5 C4 C8 118.3(6) . .
C14 C13 C12 118.9(6) . .
C14 C13 C17 120.0(6) . .
C12 C13 C17 121.1(6) . .
C16 C15 C14 119.3(6) . .
C16 C15 C18 119.8(5) . .
C14 C15 C18 120.7(5) . .
C13 C14 C15 122.1(6) . .
O1 C7 C2 124.7(5) . .
O1 C7 C6 116.4(5) . .
C2 C7 C6 118.9(5) . .
C6 C5 C4 118.9(6) . .
N1 C18 C15 117.2(5) . .
C13 C12 C11 119.9(6) . .

loop_
_geom_bond_atom_site_label_1
_geom_bond_atom_site_label_2
_geom_bond_distance
_geom_bond_site_symmetry_2
Ho1 O1 2.217(4) .
Ho1 O4 2.274(4) .
Ho1 O5 2.275(4) .
Ho1 O8 2.280(4) 2_655
Ho1 O6 2.399(3) .
Ho1 O5 2.412(4) 2_655
Ho1 O2 2.618(4) .
Ho1 O3 2.633(4) .
Ho1 Ni1 3.3834(10) 2_655
Ho1 Ni1 3.4365(10) .
Ho1 Ho1 3.7966(9) 3_665
Ho1 Ho1 3.7967(9) 2_655
Ni1 O1 2.012(4) 3_665
Ni1 O4 2.060(4) .
Ni1 O7 2.097(4) .
Ni1 O5 2.110(4) .
Ni1 N1 2.120(5) .
Ni1 N2 2.157(6) .
Ni1 Ho1 3.3835(10) 3_665
Cl1 O10 1.412(7) .
Cl1 O9 1.438(5) 2_655
Cl1 O9 1.438(5) .
Cl1 O9 1.438(5) 3_665
O6 Ho1 2.399(3) 3_665
O6 Ho1 2.399(3) 2_655
O5 Ho1 2.412(4) 3_665
O2 C6 1.392(7) .
O2 C9 1.447(7) .
O3 C11 1.388(7) .
O3 C10 1.450(7) .
O8 C23 1.273(8) .
O8 Ho1 2.280(4) 3_665
O1 C7 1.338(6) .
O1 Ni1 2.012(4) 2_655
O4 C16 1.346(7) .
N2 C21 1.415(9) .
N2 C22 1.469(9) .
N2 C20 1.480(9) .
O7 C23 1.256(7) .
C11 C12 1.393(8) .
C11 C16 1.398(8) .
C19 C20 1.487(10) .
C19 N1 1.491(8) .
C23 C24 1.525(8) .
C16 C15 1.390(8) .
C24 C25 1.512(11) .
C24 C26 1.540(10) .
C24 C27 1.547(12) .
C2 C3 1.383(8) .
C2 C7 1.386(8) .
C2 C1 1.535(8) .
C6 C5 1.392(8) .
C6 C7 1.415(8) .
C1 N1 1.482(8) 2_655
N1 C1 1.482(8) 3_665
N1 C18 1.493(7) .
C3 C4 1.374(9) .
C4 C5 1.400(9) .
C4 C8 1.522(9) .
C13 C14 1.375(9) .
C13 C12 1.382(8) .
C13 C17 1.507(8) .
C15 C14 1.395(9) .
C15 C18 1.495(9) .

loop_
_platon_squeeze_void_nr
_platon_squeeze_void_average_x
_platon_squeeze_void_average_y
_platon_squeeze_void_average_z
_platon_squeeze_void_volume
_platon_squeeze_void_count_electrons
_platon_squeeze_void_content
1 0.000 0.000 -0.014 3819 2154 ' '
